data_7248278
loop_
_publ_author_name
'Korobeynikov, Nikita A.'
'Usoltsev, Andrey N.'
'Sokolov, Maxim N.'
'Novikov, Alexander S.'
'Adonin, Sergey A.'

_publ_section_title
;
 Polymeric polyiodo-chlorotellurates(iv): new supramolecular hybrids in
 halometalate chemistry
;
_journal_issue 14
_journal_name_full CrystEngComm
_journal_page_first 2018
_journal_page_last 2024
_journal_paper_doi 10.1039/D4CE00088A
_journal_volume 26
_journal_year 2024
_chemical_formula_moiety '2(I), Cl6 Te, 2(C6 H8 N)'
_chemical_formula_sum 'C12 H16 Cl6 I2 N2 Te'
_chemical_formula_weight 782.37
_space_group_crystal_system monoclinic
_space_group_IT_number 13
_space_group_name_Hall '-P 2yc'
_space_group_name_H-M_alt 'P 1 2/c 1'
_atom_sites_solution_hydrogens mixed
_audit_creation_date 2023-09-13
_audit_creation_method
;
Olex2 1.5
(compiled 2023.08.24 svn.re1ec1418 for OlexSys, GUI svn.r6817)
;
_audit_update_record
;
2023-11-24 deposited with the CCDC.	2024-03-05 downloaded from the CCDC.
;
_cell_angle_alpha 90
_cell_angle_beta 100.334(2)
_cell_angle_gamma 90
_cell_formula_units_Z 4
_cell_length_a 17.8598(11)
_cell_length_b 7.4112(5)
_cell_length_c 17.6492(11)
_cell_measurement_reflns_used 9961
_cell_measurement_temperature 150(2)
_cell_measurement_theta_max 31.44
_cell_measurement_theta_min 2.35
_cell_volume 2298.2(3)
_computing_molecular_graphics 'Olex2 1.5 (Dolomanov et al., 2009)'
_computing_publication_material 'Olex2 1.5 (Dolomanov et al., 2009)'
_computing_structure_refinement 'SHELXL 2017/1 (Sheldrick, 2015)'
_computing_structure_solution 'SHELXT 2014/5 (Sheldrick, 2014)'
_diffrn_ambient_temperature 150.00
_diffrn_measured_fraction_theta_full 1.000
_diffrn_measured_fraction_theta_max 0.996
_diffrn_measurement_device_type 'CCD area detector'
_diffrn_measurement_method 'phi and omega scans'
_diffrn_radiation_monochromator graphite
_diffrn_radiation_probe x-ray
_diffrn_radiation_type MoK\a
_diffrn_radiation_wavelength 0.71073
_diffrn_reflns_av_R_equivalents 0.0368
_diffrn_reflns_av_unetI/netI 0.0374
_diffrn_reflns_Laue_measured_fraction_full 1.000
_diffrn_reflns_Laue_measured_fraction_max 0.996
_diffrn_reflns_limit_h_max 26
_diffrn_reflns_limit_h_min -26
_diffrn_reflns_limit_k_max 10
_diffrn_reflns_limit_k_min -10
_diffrn_reflns_limit_l_max 21
_diffrn_reflns_limit_l_min -25
_diffrn_reflns_number 29958
_diffrn_reflns_point_group_measured_fraction_full 1.000
_diffrn_reflns_point_group_measured_fraction_max 0.996
_diffrn_reflns_theta_full 25.242
_diffrn_reflns_theta_max 31.581
_diffrn_reflns_theta_min 2.318
_diffrn_source_current 1.4
_diffrn_source_power 0.07
_diffrn_source_voltage 50.0
_exptl_absorpt_coefficient_mu 4.678
_exptl_absorpt_correction_T_max 0.7462
_exptl_absorpt_correction_T_min 0.5153
_exptl_absorpt_correction_type multi-scan
_exptl_absorpt_process_details
;
SADABS-2016/2 (Bruker,2016/2) was used for absorption correction.
wR2(int) was 0.0764 before and 0.0489 after correction.
The Ratio of minimum to maximum transmission is 0.6906.
The \l/2 correction factor is Not present.
;
_exptl_crystal_colour 'dark brown'
_exptl_crystal_colour_modifier dark
_exptl_crystal_colour_primary brown
_exptl_crystal_density_diffrn 2.261
_exptl_crystal_description block
_exptl_crystal_F_000 1448
_exptl_crystal_size_max 0.175
_exptl_crystal_size_mid 0.062
_exptl_crystal_size_min 0.022
_refine_diff_density_max 1.369
_refine_diff_density_min -1.132
_refine_diff_density_rms 0.135
_refine_ls_extinction_method none
_refine_ls_goodness_of_fit_ref 1.040
_refine_ls_hydrogen_treatment mixed
_refine_ls_matrix_type full
_refine_ls_number_parameters 216
_refine_ls_number_reflns 7664
_refine_ls_number_restraints 0
_refine_ls_restrained_S_all 1.040
_refine_ls_R_factor_all 0.0526
_refine_ls_R_factor_gt 0.0313
_refine_ls_shift/su_max 0.001
_refine_ls_shift/su_mean 0.000
_refine_ls_structure_factor_coef Fsqd
_refine_ls_weighting_details 'w=1/[\s^2^(Fo^2^)+(0.0085P)^2^+3.1029P] where P=(Fo^2^+2Fc^2^)/3'
_refine_ls_weighting_scheme calc
_refine_ls_wR_factor_gt 0.0498
_refine_ls_wR_factor_ref 0.0550
_reflns_Friedel_coverage 0.000
_reflns_number_gt 5821
_reflns_number_total 7664
_reflns_threshold_expression 'I > 2\s(I)'
_cod_data_source_file d4ce00088a2.cif
_cod_data_source_block nk1015_a
_cod_depositor_comments 'Adding full bibliography for 7248275--7248279.cif.'
_cod_original_sg_symbol_H-M 'P 2/c'
_cod_database_code 7248278
_shelx_shelxl_version_number 2017/1
_shelx_space_group_comment
;
The symmetry employed for this shelxl refinement is uniquely defined
by the following loop, which should always be used as a source of
symmetry information in preference to the above space-group names.
They are only intended as comments.
;
_shelx_estimated_absorpt_t_max 0.904
_shelx_estimated_absorpt_t_min 0.495
_olex2_refinement_description
;
1. Fixed Uiso
 At 1.2 times of:
  All C(H) groups
 At 1.5 times of:
  All C(H,H,H) groups, All C(H,H,H,H,H) groups
2.a Aromatic/amide H refined with riding coordinates:
 C2(H2), C3(H3), C4(H4), C5(H5), C8(H8), C9(H9), C10(H10), C11(H11)
2.b Idealised Me refined as rotating group:
 C6(H6A,H6B,H6C), C12(H12A,H12B,H12C)
;
_olex2_submission_special_instructions 'No special instructions were received'

loop_
_space_group_symop_operation_xyz
'x, y, z'
'-x, y, -z+1/2'
'-x, -y, -z'
'x, -y, z-1/2'

loop_
_atom_site_label
_atom_site_type_symbol
_atom_site_fract_x
_atom_site_fract_y
_atom_site_fract_z
_atom_site_U_iso_or_equiv
_atom_site_adp_type
_atom_site_occupancy
_atom_site_site_symmetry_order
_atom_site_calc_flag
_atom_site_refinement_flags_posn
_atom_site_refinement_flags_adp
_atom_site_refinement_flags_occupancy
_atom_site_disorder_assembly
_atom_site_disorder_group
I1 I 0.05507(2) 0.40454(3) 0.31330(2) 0.03461(6) Uani 1 1 d . . . . .
I2 I 0.45080(2) 0.70440(3) 0.29989(2) 0.03651(6) Uani 1 1 d . . . . .
Te1 Te 0.25073(2) 0.77880(3) 0.52242(2) 0.02141(4) Uani 1 1 d . . . . .
Cl1 Cl 0.33858(4) 0.78145(12) 0.41784(5) 0.03569(18) Uani 1 1 d . . . . .
Cl2 Cl 0.31590(5) 1.03532(12) 0.58962(6) 0.0445(2) Uani 1 1 d . . . . .
Cl3 Cl 0.15917(4) 0.76502(12) 0.61053(4) 0.03265(17) Uani 1 1 d . . . . .
Cl4 Cl 0.16092(5) 0.98644(12) 0.43755(5) 0.03662(19) Uani 1 1 d . . . . .
Cl5 Cl 0.34128(4) 0.57793(11) 0.61261(4) 0.03258(17) Uani 1 1 d . . . . .
Cl6 Cl 0.18709(4) 0.47160(10) 0.45795(4) 0.02839(16) Uani 1 1 d . . . . .
N1 N 0.34979(16) 0.2996(4) 0.42552(17) 0.0337(6) Uani 1 1 d . . . . .
N2 N 0.14851(18) 0.2946(4) 0.61418(17) 0.0365(7) Uani 1 1 d . . . . .
C1 C 0.34467(18) 0.2537(4) 0.35121(19) 0.0296(7) Uani 1 1 d . . . . .
C2 C 0.4147(2) 0.2947(5) 0.4771(2) 0.0447(9) Uani 1 1 d . . . . .
H2 H 0.415051 0.330238 0.528881 0.054 Uiso 1 1 calc R U . . .
C3 C 0.4800(2) 0.2385(5) 0.4550(2) 0.0474(10) Uani 1 1 d . . . . .
H3 H 0.526337 0.233391 0.491006 0.057 Uiso 1 1 calc R U . . .
C4 C 0.4775(2) 0.1890(5) 0.3793(2) 0.0456(9) Uani 1 1 d . . . . .
H4 H 0.522575 0.149320 0.362856 0.055 Uiso 1 1 calc R U . . .
C5 C 0.4099(2) 0.1968(5) 0.3274(2) 0.0367(8) Uani 1 1 d . . . . .
H5 H 0.408531 0.162918 0.275219 0.044 Uiso 1 1 calc R U . . .
C6 C 0.2690(2) 0.2675(6) 0.3010(2) 0.0495(10) Uani 1 1 d . . . . .
H6A H 0.272356 0.224821 0.249167 0.074 Uiso 1 1 calc R U . . .
H6B H 0.252123 0.393540 0.298378 0.074 Uiso 1 1 calc R U . . .
H6C H 0.232291 0.193186 0.322234 0.074 Uiso 1 1 calc R U . . .
C7 C 0.07861(19) 0.2226(4) 0.60676(19) 0.0324(7) Uani 1 1 d . . . . .
C8 C 0.0614(2) 0.1308(5) 0.6694(2) 0.0410(9) Uani 1 1 d . . . . .
H8 H 0.012712 0.076784 0.666515 0.049 Uiso 1 1 calc R U . . .
C9 C 0.1141(2) 0.1173(5) 0.7355(2) 0.0450(9) Uani 1 1 d . . . . .
H9 H 0.102117 0.051298 0.777884 0.054 Uiso 1 1 calc R U . . .
C10 C 0.1845(2) 0.1980(5) 0.7417(2) 0.0430(9) Uani 1 1 d . . . . .
H10 H 0.220447 0.193019 0.788393 0.052 Uiso 1 1 calc R U . . .
C11 C 0.2010(2) 0.2851(5) 0.6788(2) 0.0413(8) Uani 1 1 d . . . . .
H11 H 0.249489 0.339156 0.680607 0.050 Uiso 1 1 calc R U . . .
C12 C 0.0254(2) 0.2464(5) 0.5326(2) 0.0470(9) Uani 1 1 d . . . . .
H12A H 0.044275 0.179033 0.492132 0.071 Uiso 1 1 calc R U . . .
H12B H 0.021851 0.374789 0.519149 0.071 Uiso 1 1 calc R U . . .
H12C H -0.025021 0.201182 0.537661 0.071 Uiso 1 1 calc R U . . .
H1 H 0.311(2) 0.333(6) 0.439(3) 0.071 Uiso 1 1 d . U . . .
H2A H 0.162(2) 0.350(6) 0.577(2) 0.071 Uiso 1 1 d . U . . .

loop_
_atom_site_aniso_label
_atom_site_aniso_U_11
_atom_site_aniso_U_22
_atom_site_aniso_U_33
_atom_site_aniso_U_23
_atom_site_aniso_U_13
_atom_site_aniso_U_12
I1 0.02934(11) 0.04247(13) 0.03044(11) 0.00266(10) 0.00104(8) 0.00409(9)
I2 0.04347(13) 0.03320(12) 0.03536(12) 0.00147(10) 0.01384(10) -0.00509(10)
Te1 0.01975(8) 0.02250(9) 0.02223(9) -0.00028(8) 0.00445(7) -0.00016(7)
Cl1 0.0254(4) 0.0504(5) 0.0334(4) 0.0086(4) 0.0111(3) -0.0002(4)
Cl2 0.0450(5) 0.0316(4) 0.0549(6) -0.0141(4) 0.0037(4) -0.0088(4)
Cl3 0.0294(4) 0.0445(5) 0.0257(4) -0.0010(3) 0.0096(3) 0.0063(3)
Cl4 0.0375(4) 0.0370(4) 0.0358(4) 0.0103(4) 0.0079(3) 0.0125(4)
Cl5 0.0258(4) 0.0391(4) 0.0316(4) 0.0060(3) 0.0017(3) 0.0043(3)
Cl6 0.0265(4) 0.0323(4) 0.0254(3) -0.0036(3) 0.0019(3) -0.0048(3)
N1 0.0277(14) 0.0361(16) 0.0379(16) -0.0059(13) 0.0078(12) 0.0039(12)
N2 0.0455(17) 0.0307(15) 0.0357(16) 0.0052(13) 0.0134(14) -0.0064(13)
C1 0.0297(16) 0.0261(16) 0.0326(17) 0.0029(13) 0.0051(13) -0.0022(13)
C2 0.041(2) 0.051(2) 0.039(2) -0.0089(18) -0.0021(16) 0.0016(18)
C3 0.0276(17) 0.054(2) 0.055(2) -0.004(2) -0.0066(16) -0.0013(17)
C4 0.0289(18) 0.039(2) 0.071(3) -0.002(2) 0.0146(18) 0.0009(15)
C5 0.0399(19) 0.0344(19) 0.0400(19) -0.0030(16) 0.0180(16) -0.0038(15)
C6 0.036(2) 0.070(3) 0.039(2) 0.010(2) -0.0026(16) 0.0025(19)
C7 0.0357(17) 0.0282(16) 0.0366(18) -0.0015(15) 0.0150(14) 0.0065(14)
C8 0.0341(18) 0.050(2) 0.044(2) 0.0074(18) 0.0210(16) 0.0018(16)
C9 0.048(2) 0.054(2) 0.038(2) 0.0120(18) 0.0211(17) 0.0042(19)
C10 0.048(2) 0.049(2) 0.0320(18) -0.0030(17) 0.0084(16) 0.0087(18)
C11 0.0393(19) 0.040(2) 0.045(2) -0.0051(18) 0.0089(17) -0.0095(17)
C12 0.049(2) 0.053(2) 0.039(2) -0.0022(18) 0.0060(17) 0.0082(19)

loop_
_atom_type_symbol
_atom_type_description
_atom_type_scat_dispersion_real
_atom_type_scat_dispersion_imag
_atom_type_scat_source
C C 0.0033 0.0016 'International Tables Vol C Tables 4.2.6.8 and 6.1.1.4'
H H 0.0000 0.0000 'International Tables Vol C Tables 4.2.6.8 and 6.1.1.4'
N N 0.0061 0.0033 'International Tables Vol C Tables 4.2.6.8 and 6.1.1.4'
Cl Cl 0.1484 0.1585 'International Tables Vol C Tables 4.2.6.8 and 6.1.1.4'
Te Te -0.5308 1.6751 'International Tables Vol C Tables 4.2.6.8 and 6.1.1.4'
I I -0.4742 1.8119 'International Tables Vol C Tables 4.2.6.8 and 6.1.1.4'

loop_
_geom_angle_atom_site_label_1
_geom_angle_atom_site_label_2
_geom_angle_atom_site_label_3
_geom_angle
_geom_angle_site_symmetry_1
_geom_angle_site_symmetry_3
_geom_angle_publ_flag
Cl1 Te1 Cl6 88.26(3) . . ?
Cl2 Te1 Cl1 92.47(3) . . ?
Cl2 Te1 Cl3 92.21(3) . . ?
Cl2 Te1 Cl4 90.60(3) . . ?
Cl2 Te1 Cl5 87.54(3) . . ?
Cl2 Te1 Cl6 174.23(3) . . ?
Cl3 Te1 Cl1 174.57(3) . . ?
Cl3 Te1 Cl4 88.66(3) . . ?
Cl3 Te1 Cl5 90.01(3) . . ?
Cl3 Te1 Cl6 87.36(3) . . ?
Cl4 Te1 Cl1 88.54(3) . . ?
Cl4 Te1 Cl5 177.68(3) . . ?
Cl4 Te1 Cl6 95.14(3) . . ?
Cl5 Te1 Cl1 92.94(3) . . ?
Cl5 Te1 Cl6 86.70(3) . . ?
C1 N1 H1 117(3) . . ?
C2 N1 C1 123.8(3) . . ?
C2 N1 H1 119(3) . . ?
C7 N2 H2A 120(3) . . ?
C11 N2 C7 123.9(3) . . ?
C11 N2 H2A 116(3) . . ?
N1 C1 C5 117.6(3) . . ?
N1 C1 C6 117.5(3) . . ?
C5 C1 C6 124.8(3) . . ?
N1 C2 H2 120.2 . . ?
N1 C2 C3 119.7(3) . . ?
C3 C2 H2 120.2 . . ?
C2 C3 H3 120.7 . . ?
C2 C3 C4 118.7(3) . . ?
C4 C3 H3 120.7 . . ?
C3 C4 H4 119.8 . . ?
C3 C4 C5 120.3(3) . . ?
C5 C4 H4 119.8 . . ?
C1 C5 C4 119.9(3) . . ?
C1 C5 H5 120.1 . . ?
C4 C5 H5 120.1 . . ?
C1 C6 H6A 109.5 . . ?
C1 C6 H6B 109.5 . . ?
C1 C6 H6C 109.5 . . ?
H6A C6 H6B 109.5 . . ?
H6A C6 H6C 109.5 . . ?
H6B C6 H6C 109.5 . . ?
N2 C7 C8 117.1(3) . . ?
N2 C7 C12 118.4(3) . . ?
C8 C7 C12 124.5(3) . . ?
C7 C8 H8 119.9 . . ?
C9 C8 C7 120.1(3) . . ?
C9 C8 H8 119.9 . . ?
C8 C9 H9 119.5 . . ?
C8 C9 C10 121.0(3) . . ?
C10 C9 H9 119.5 . . ?
C9 C10 H10 121.1 . . ?
C11 C10 C9 117.9(4) . . ?
C11 C10 H10 121.1 . . ?
N2 C11 C10 119.9(3) . . ?
N2 C11 H11 120.1 . . ?
C10 C11 H11 120.1 . . ?
C7 C12 H12A 109.5 . . ?
C7 C12 H12B 109.5 . . ?
C7 C12 H12C 109.5 . . ?
H12A C12 H12B 109.5 . . ?
H12A C12 H12C 109.5 . . ?
H12B C12 H12C 109.5 . . ?

loop_
_geom_bond_atom_site_label_1
_geom_bond_atom_site_label_2
_geom_bond_distance
_geom_bond_site_symmetry_2
_geom_bond_publ_flag
I1 I1 2.6991(4) 2 ?
I2 I2 2.7018(5) 2_655 ?
Te1 Cl1 2.6282(8) . ?
Te1 Cl2 2.4250(9) . ?
Te1 Cl3 2.4525(7) . ?
Te1 Cl4 2.5145(8) . ?
Te1 Cl5 2.5381(8) . ?
Te1 Cl6 2.7030(8) . ?
N1 C1 1.342(4) . ?
N1 C2 1.339(4) . ?
N1 H1 0.82(4) . ?
N2 C7 1.342(4) . ?
N2 C11 1.341(5) . ?
N2 H2A 0.85(4) . ?
C1 C5 1.375(4) . ?
C1 C6 1.481(5) . ?
C2 H2 0.9500 . ?
C2 C3 1.360(5) . ?
C3 H3 0.9500 . ?
C3 C4 1.378(5) . ?
C4 H4 0.9500 . ?
C4 C5 1.380(5) . ?
C5 H5 0.9500 . ?
C6 H6A 0.9800 . ?
C6 H6B 0.9800 . ?
C6 H6C 0.9800 . ?
C7 C8 1.379(5) . ?
C7 C12 1.483(5) . ?
C8 H8 0.9500 . ?
C8 C9 1.365(5) . ?
C9 H9 0.9500 . ?
C9 C10 1.379(5) . ?
C10 H10 0.9500 . ?
C10 C11 1.361(5) . ?
C11 H11 0.9500 . ?
C12 H12A 0.9800 . ?
C12 H12B 0.9800 . ?
C12 H12C 0.9800 . ?

loop_
_geom_torsion_atom_site_label_1
_geom_torsion_atom_site_label_2
_geom_torsion_atom_site_label_3
_geom_torsion_atom_site_label_4
_geom_torsion
_geom_torsion_site_symmetry_1
_geom_torsion_site_symmetry_2
_geom_torsion_site_symmetry_3
_geom_torsion_site_symmetry_4
_geom_torsion_publ_flag
N1 C1 C5 C4 -0.1(5) . . . . ?
N1 C2 C3 C4 0.4(6) . . . . ?
N2 C7 C8 C9 0.5(5) . . . . ?
C1 N1 C2 C3 -0.8(6) . . . . ?
C2 N1 C1 C5 0.6(5) . . . . ?
C2 N1 C1 C6 -179.6(3) . . . . ?
C2 C3 C4 C5 0.0(6) . . . . ?
C3 C4 C5 C1 -0.2(6) . . . . ?
C6 C1 C5 C4 -179.9(3) . . . . ?
C7 N2 C11 C10 0.2(6) . . . . ?
C7 C8 C9 C10 1.5(6) . . . . ?
C8 C9 C10 C11 -2.7(6) . . . . ?
C9 C10 C11 N2 1.8(6) . . . . ?
C11 N2 C7 C8 -1.4(5) . . . . ?
C11 N2 C7 C12 178.6(3) . . . . ?
C12 C7 C8 C9 -179.5(4) . . . . ?
